data_4319165
_publ_author_address
;
       Harvard University
       Dept. of Chemistry and Chemical Biology 
       Cambridge, MA 02138
       USA
;

loop_
_publ_author_name
'Frank Osterloh'
'Catalina Achim'
'R. H. Holm'

_publ_contact_author R.H.Holm
_publ_contact_author_address
;
   R.H.Holm
   Dept. of Chemistry and Chemical Biology 
   Harvard University 
   Cambridge, MA 02138
   USA
;
_publ_contact_author_email holm@chemistry.harvard.edu
_publ_section_title
;
 Molybdenum-Iron-Sulfur Clusters of Nuclearities Eight and Sixteen,
 Including a Topological Analogue of the P-Cluster of Nitrogenase
;
_journal_name_full 'Inorganic Chemistry'
_journal_page_first 224
_journal_page_last 232
_journal_paper_doi 10.1021/ic000617h
_journal_volume 40
_journal_year 2001
_chemical_formula_sum 'C56 H110 Cl8 Fe6 Mo2 N O4 P6 S8'
_chemical_formula_weight 2114.33
_chemical_name_common Et4N[(Cl4cat)2Mo2Fe6S8(PEt3)6]
_chemical_name_systematic
; 
 ? 
;
_space_group_IT_number 14
_symmetry_cell_setting monoclinic
_symmetry_space_group_name_Hall '-P 2yn'
_symmetry_space_group_name_H-M 'P 1 21/n 1'
_atom_sites_solution_hydrogens geom
_atom_sites_solution_primary direct
_atom_sites_solution_secondary difmap
_audit_creation_method SHELXL-97
_cell_angle_alpha 90.00
_cell_angle_beta 109.464(1)
_cell_angle_gamma 90.00
_cell_formula_units_Z 4
_cell_length_a 15.8681(3)
_cell_length_b 24.7648(3)
_cell_length_c 23.7240(4)
_cell_measurement_temperature 213(2)
_cell_volume 8790.0(3)
_computing_cell_refinement 'SMART (SIEMENS, V4.033, 1994)'
_computing_data_collection 'ASTRO (SIEMENS, V4.033, 1994)'
_computing_data_reduction 'SAINT (SIEMENS, V4.035, 1994)'
_computing_molecular_graphics 'SHELXTL (SIEMENS, 1994, ver 5.04)'
_computing_publication_material 'CIFTAB (Sheldrick, 1993)'
_computing_structure_refinement 'SHELXL-97 (Sheldrick, 1997)'
_computing_structure_solution 'SHELXS-97 (Sheldrick, 1990)'
_diffrn_ambient_temperature 213(2)
_diffrn_measured_fraction_theta_full 0.992
_diffrn_measured_fraction_theta_max 0.992
_diffrn_radiation_monochromator graphite
_diffrn_radiation_source 'fine-focus sealed tube'
_diffrn_radiation_type MoK\a
_diffrn_radiation_wavelength 0.71073
_diffrn_reflns_av_R_equivalents 0.0631
_diffrn_reflns_av_sigmaI/netI 0.0848
_diffrn_reflns_limit_h_max 20
_diffrn_reflns_limit_h_min -14
_diffrn_reflns_limit_k_max 32
_diffrn_reflns_limit_k_min -29
_diffrn_reflns_limit_l_max 18
_diffrn_reflns_limit_l_min -30
_diffrn_reflns_number 56496
_diffrn_reflns_theta_full 27.50
_diffrn_reflns_theta_max 27.50
_diffrn_reflns_theta_min 1.23
_exptl_absorpt_coefficient_mu 1.818
_exptl_absorpt_correction_T_max 0.970459
_exptl_absorpt_correction_T_min 0.762489
_exptl_absorpt_correction_type empirical
_exptl_crystal_colour black
_exptl_crystal_density_diffrn 1.598
_exptl_crystal_density_method 'not measured'
_exptl_crystal_description 'polyhedral block'
_exptl_crystal_F_000 4316
_exptl_crystal_size_max 0.18
_exptl_crystal_size_mid 0.08
_exptl_crystal_size_min 0.08
_refine_diff_density_max 0.721
_refine_diff_density_min -0.607
_refine_diff_density_rms 0.099
_refine_ls_extinction_method none
_refine_ls_goodness_of_fit_ref 0.987
_refine_ls_hydrogen_treatment mixed
_refine_ls_matrix_type full
_refine_ls_number_parameters 830
_refine_ls_number_reflns 20048
_refine_ls_number_restraints 0
_refine_ls_restrained_S_all 0.987
_refine_ls_R_factor_all 0.0999
_refine_ls_R_factor_gt 0.0470
_refine_ls_shift/su_max 0.245
_refine_ls_shift/su_mean 0.010
_refine_ls_structure_factor_coef Fsqd
_refine_ls_weighting_details 'calc w=1/[\s^2^(Fo^2^)+(0.0482P)^2^+0.0000P] where P=(Fo^2^+2Fc^2^)/3'
_refine_ls_weighting_scheme calc
_refine_ls_wR_factor_gt 0.0965
_refine_ls_wR_factor_ref 0.1143
_reflns_number_gt 12173
_reflns_number_total 20048
_reflns_threshold_expression >2sigma(I)
_cod_data_source_file ic000617h_2.cif
_cod_data_source_block compound_2[monoclinicP2(1)/n]
_cod_depositor_comments
;
The following automatic conversions were performed:
data name '_publ_author_adress' replaced with '_publ_author_address'
as specified in the replacement file
'/home/antanas/src/cod-tools/trunk/data/replacement-values/replacement_tags.lst'.

Automatic conversion script
Id: cif_correct_tags 5005 2017-03-03 11:38:54Z antanas 
;
_cod_original_cell_volume 8790.0(2)
_cod_database_code 4319165

loop_
_symmetry_equiv_pos_as_xyz
'x, y, z'
'-x+1/2, y+1/2, -z+1/2'
'-x, -y, -z'
'x-1/2, -y-1/2, z-1/2'

loop_
_atom_site_label
_atom_site_type_symbol
_atom_site_fract_x
_atom_site_fract_y
_atom_site_fract_z
_atom_site_U_iso_or_equiv
_atom_site_adp_type
_atom_site_occupancy
_atom_site_symmetry_multiplicity
_atom_site_calc_flag
_atom_site_refinement_flags
_atom_site_disorder_assembly
_atom_site_disorder_group
Mo1A Mo 0.25984(3) 0.126542(15) 0.117318(17) 0.02718(9) Uani 1 1 d . . .
Mo1 Mo 0.64837(3) 0.298289(15) 0.071378(18) 0.02871(10) Uani 1 1 d . . .
Fe1 Fe 0.53244(4) 0.23521(3) 0.10025(3) 0.03079(16) Uani 1 1 d . . .
Fe1A Fe 0.38883(4) 0.17064(3) 0.08175(3) 0.02950(15) Uani 1 1 d . . .
Fe2 Fe 0.59017(5) 0.20550(3) 0.01661(3) 0.03236(16) Uani 1 1 d . A .
Fe2A Fe 0.43060(4) 0.12040(3) 0.18608(3) 0.03156(16) Uani 1 1 d . . .
Fe3A Fe 0.34749(5) 0.21445(3) 0.16958(3) 0.03296(16) Uani 1 1 d . C .
Fe3 Fe 0.48014(5) 0.28439(3) -0.00110(3) 0.03354(16) Uani 1 1 d . A .
S1 S 0.59733(8) 0.28117(5) -0.03528(5) 0.0363(3) Uani 1 1 d . . .
S1A S 0.32478(8) 0.14579(5) 0.22370(5) 0.0360(3) Uani 1 1 d . . .
S2 S 0.51462(8) 0.32626(5) 0.08775(5) 0.0353(3) Uani 1 1 d . . .
S2A S 0.25811(8) 0.21224(4) 0.07404(5) 0.0326(3) Uani 1 1 d . . .
S3 S 0.67535(8) 0.21072(5) 0.11376(5) 0.0347(3) Uani 1 1 d . . .
S3A S 0.37688(8) 0.08078(4) 0.09630(5) 0.0319(3) Uani 1 1 d . . .
S4A S 0.49418(8) 0.20109(5) 0.17810(5) 0.0356(3) Uani 1 1 d . . .
S4 S 0.43713(8) 0.19433(5) 0.00691(5) 0.0348(3) Uani 1 1 d . . .
P1 P 0.72223(9) 0.33615(6) 0.17828(6) 0.0430(3) Uani 1 1 d . . .
P1A P 0.16425(9) 0.09703(5) 0.01103(6) 0.0371(3) Uani 1 1 d . . .
P2A P 0.50755(9) 0.04838(5) 0.24195(6) 0.0394(3) Uani 1 1 d . . .
P2 P 0.63060(11) 0.12887(6) -0.02694(7) 0.0519(4) Uani 1 1 d . . .
P3 P 0.36809(9) 0.33251(5) -0.07492(6) 0.0427(3) Uani 1 1 d . . .
P3A P 0.32215(10) 0.29866(5) 0.20450(6) 0.0450(3) Uani 1 1 d . . .
Cl1A Cl 0.17316(11) -0.04995(6) 0.19048(8) 0.0674(5) Uani 1 1 d . . .
Cl1 Cl 0.96485(9) 0.28760(5) 0.06745(7) 0.0530(4) Uani 1 1 d . . .
Cl2A Cl -0.01212(11) -0.04304(7) 0.21312(7) 0.0707(5) Uani 1 1 d . . .
Cl2 Cl 1.04324(9) 0.40105(6) 0.05213(7) 0.0572(4) Uani 1 1 d . . .
Cl3 Cl 0.92432(9) 0.50435(5) 0.04024(6) 0.0476(3) Uani 1 1 d . . .
Cl3A Cl -0.11726(11) 0.06624(7) 0.19048(8) 0.0741(5) Uani 1 1 d . . .
Cl4 Cl 0.72703(9) 0.49280(5) 0.04049(6) 0.0458(3) Uani 1 1 d . . .
Cl4A Cl -0.04186(9) 0.16545(6) 0.13957(7) 0.0556(4) Uani 1 1 d . . .
O1 O 0.7806(2) 0.29359(11) 0.07052(14) 0.0324(7) Uani 1 1 d . . .
O1A O 0.2209(2) 0.05125(12) 0.14301(14) 0.0360(8) Uani 1 1 d . . .
O2 O 0.6759(2) 0.37889(12) 0.05280(14) 0.0362(8) Uani 1 1 d . . .
O2A O 0.1329(2) 0.14304(12) 0.12383(14) 0.0339(7) Uani 1 1 d . . .
C1A C 0.1469(3) 0.05289(18) 0.1555(2) 0.0339(11) Uani 1 1 d . . .
C1 C 0.8143(3) 0.33975(17) 0.06127(19) 0.0304(10) Uani 1 1 d . . .
C2A C 0.1118(4) 0.00913(19) 0.1776(2) 0.0417(13) Uani 1 1 d . . .
C2 C 0.9005(3) 0.34525(18) 0.0598(2) 0.0323(11) Uani 1 1 d . . .
C3 C 0.9351(3) 0.39605(19) 0.0533(2) 0.0345(11) Uani 1 1 d . . .
C3A C 0.0311(4) 0.0138(2) 0.1892(2) 0.0473(14) Uani 1 1 d . . .
C4 C 0.8824(3) 0.44150(18) 0.0479(2) 0.0337(11) Uani 1 1 d . . .
C4A C -0.0158(3) 0.0612(2) 0.1779(2) 0.0442(13) Uani 1 1 d . . .
C5 C 0.7949(3) 0.43650(17) 0.04787(19) 0.0312(10) Uani 1 1 d . . .
C5A C 0.0169(3) 0.1058(2) 0.1554(2) 0.0382(12) Uani 1 1 d . . .
C6A C 0.0977(3) 0.10256(18) 0.1446(2) 0.0323(11) Uani 1 1 d . . .
C6 C 0.7580(3) 0.38634(17) 0.05289(19) 0.0289(10) Uani 1 1 d . . .
C7A C 0.1988(4) 0.1149(2) -0.0532(2) 0.0477(14) Uani 1 1 d . . .
H7AA H 0.1462 0.1125 -0.0895 0.057 Uiso 1 1 calc R . .
H7AB H 0.2180 0.1528 -0.0488 0.057 Uiso 1 1 calc R . .
C7 C 0.6765(4) 0.3110(2) 0.2344(2) 0.0503(14) Uani 1 1 d . . .
H7A H 0.6117 0.3167 0.2193 0.060 Uiso 1 1 calc R . .
H7B H 0.6868 0.2720 0.2382 0.060 Uiso 1 1 calc R . .
C8A C 0.2739(4) 0.0808(2) -0.0627(2) 0.0575(16) Uani 1 1 d . . .
H8AA H 0.2864 0.0938 -0.0977 0.086 Uiso 1 1 calc R . .
H8AB H 0.2553 0.0433 -0.0686 0.086 Uiso 1 1 calc R . .
H8AC H 0.3273 0.0838 -0.0278 0.086 Uiso 1 1 calc R . .
C8 C 0.7135(5) 0.3361(3) 0.2971(2) 0.0703(19) Uani 1 1 d . . .
H8A H 0.6846 0.3196 0.3230 0.105 Uiso 1 1 calc R . .
H8B H 0.7018 0.3746 0.2946 0.105 Uiso 1 1 calc R . .
H8C H 0.7774 0.3299 0.3134 0.105 Uiso 1 1 calc R . .
C9 C 0.8439(4) 0.3289(3) 0.2090(3) 0.0716(19) Uani 1 1 d . . .
H9A H 0.8700 0.3481 0.1826 0.086 Uiso 1 1 calc R . .
H9B H 0.8649 0.3469 0.2480 0.086 Uiso 1 1 calc R . .
C9A C 0.1511(4) 0.0234(2) 0.0088(3) 0.0635(18) Uani 1 1 d . . .
H9AA H 0.2107 0.0073 0.0185 0.076 Uiso 1 1 calc R . .
H9AB H 0.1279 0.0131 0.0408 0.076 Uiso 1 1 calc R . .
C10 C 0.8777(5) 0.2750(3) 0.2165(3) 0.085(2) Uani 1 1 d . . .
H10A H 0.9424 0.2758 0.2329 0.128 Uiso 1 1 calc R . .
H10B H 0.8594 0.2568 0.1780 0.128 Uiso 1 1 calc R . .
H10C H 0.8542 0.2556 0.2435 0.128 Uiso 1 1 calc R . .
C10A C 0.0931(5) -0.0015(3) -0.0472(3) 0.088(2) Uani 1 1 d . . .
H10D H 0.0920 -0.0403 -0.0421 0.132 Uiso 1 1 calc R . .
H10E H 0.1161 0.0068 -0.0793 0.132 Uiso 1 1 calc R . .
H10F H 0.0329 0.0127 -0.0570 0.132 Uiso 1 1 calc R . .
C11A C 0.0501(4) 0.1220(2) -0.0132(3) 0.0568(16) Uani 1 1 d . . .
H11A H 0.0178 0.1064 -0.0524 0.068 Uiso 1 1 calc R . .
H11B H 0.0212 0.1091 0.0148 0.068 Uiso 1 1 calc R . .
C11 C 0.7179(5) 0.4106(2) 0.1849(3) 0.0644(18) Uani 1 1 d . . .
H11C H 0.7495 0.4201 0.2267 0.077 Uiso 1 1 calc R . .
H11D H 0.7517 0.4263 0.1611 0.077 Uiso 1 1 calc R . .
C12A C 0.0410(4) 0.1824(2) -0.0177(3) 0.0656(18) Uani 1 1 d . . .
H12A H -0.0218 0.1921 -0.0307 0.098 Uiso 1 1 calc R . .
H12B H 0.0676 0.1957 -0.0463 0.098 Uiso 1 1 calc R . .
H12C H 0.0712 0.1984 0.0211 0.098 Uiso 1 1 calc R . .
C12 C 0.6288(5) 0.4371(3) 0.1666(3) 0.083(2) Uani 1 1 d . . .
H12D H 0.6365 0.4759 0.1722 0.124 Uiso 1 1 calc R . .
H12E H 0.5949 0.4235 0.1909 0.124 Uiso 1 1 calc R . .
H12F H 0.5969 0.4294 0.1248 0.124 Uiso 1 1 calc R . .
C13A C 0.4229(4) 0.0003(2) 0.2477(3) 0.0548(15) Uani 1 1 d . . .
H13A H 0.3846 0.0192 0.2663 0.066 Uiso 1 1 calc R . .
H13B H 0.3854 -0.0093 0.2070 0.066 Uiso 1 1 calc R . .
C13 C 0.7483(6) 0.1254(4) -0.0145(5) 0.138(4) Uani 1 1 d . A .
H13C H 0.7776 0.1126 0.0265 0.166 Uiso 1 1 calc R . .
H13D H 0.7577 0.0976 -0.0413 0.166 Uiso 1 1 calc R . .
C14A C 0.4533(5) -0.0511(2) 0.2816(3) 0.082(2) Uani 1 1 d . . .
H14A H 0.4017 -0.0723 0.2812 0.123 Uiso 1 1 calc R . .
H14B H 0.4890 -0.0428 0.3226 0.123 Uiso 1 1 calc R . .
H14C H 0.4890 -0.0716 0.2629 0.123 Uiso 1 1 calc R . .
C14 C 0.7937(7) 0.1727(5) -0.0222(6) 0.189(6) Uani 1 1 d . . .
H14D H 0.8567 0.1647 -0.0132 0.284 Uiso 1 1 calc R A .
H14E H 0.7868 0.2007 0.0045 0.284 Uiso 1 1 calc R . .
H14F H 0.7686 0.1850 -0.0632 0.284 Uiso 1 1 calc R . .
C15A C 0.5766(4) 0.0636(2) 0.3189(2) 0.0536(15) Uani 1 1 d . . .
H15A H 0.5914 0.0298 0.3416 0.064 Uiso 1 1 calc R . .
H15B H 0.6327 0.0801 0.3187 0.064 Uiso 1 1 calc R . .
C15 C 0.5858(15) 0.0647(4) -0.0121(9) 0.093(6) Uani 0.67(2) 1 d P A 1
H15C H 0.5218 0.0634 -0.0349 0.112 Uiso 0.67(2) 1 calc PR A 1
H15D H 0.6149 0.0353 -0.0264 0.112 Uiso 0.67(2) 1 calc PR A 1
C15B C 0.657(2) 0.0687(8) 0.0241(12) 0.064(9) Uani 0.33(2) 1 d P A 2
H15E H 0.6630 0.0373 0.0008 0.077 Uiso 0.33(2) 1 calc PR A 2
H15F H 0.7150 0.0749 0.0549 0.077 Uiso 0.33(2) 1 calc PR A 2
C16A C 0.5309(4) 0.1014(2) 0.3498(2) 0.0599(16) Uani 1 1 d . . .
H16A H 0.5703 0.1083 0.3902 0.090 Uiso 1 1 calc R . .
H16B H 0.4761 0.0849 0.3510 0.090 Uiso 1 1 calc R . .
H16C H 0.5171 0.1352 0.3279 0.090 Uiso 1 1 calc R . .
C16 C 0.5987(8) 0.0558(3) 0.0518(5) 0.131(4) Uani 0.50 1 d P A 1
H16D H 0.5736 0.0211 0.0567 0.196 Uiso 0.50 1 calc PR A 1
H16E H 0.5688 0.0843 0.0660 0.196 Uiso 0.50 1 calc PR A 1
H16F H 0.6620 0.0563 0.0746 0.196 Uiso 0.50 1 calc PR A 1
C16B C 0.5987(8) 0.0558(3) 0.0518(5) 0.131(4) Uani 0.50 1 d P A 2
H16G H 0.6197 0.0241 0.0764 0.196 Uiso 0.50 1 calc PR A 2
H16H H 0.5407 0.0484 0.0222 0.196 Uiso 0.50 1 calc PR A 2
H16I H 0.5934 0.0857 0.0768 0.196 Uiso 0.50 1 calc PR A 2
C17A C 0.5811(4) 0.0081(2) 0.2122(3) 0.0580(16) Uani 1 1 d . . .
H17A H 0.6010 -0.0240 0.2372 0.070 Uiso 1 1 calc R . .
H17B H 0.5466 -0.0041 0.1718 0.070 Uiso 1 1 calc R . .
C17 C 0.5884(9) 0.1239(5) -0.1071(5) 0.172(5) Uiso 1 1 d . A .
H17C H 0.6294 0.1437 -0.1227 0.206 Uiso 1 1 calc R . .
H17D H 0.5912 0.0858 -0.1177 0.206 Uiso 1 1 calc R . .
C18A C 0.6610(5) 0.0383(3) 0.2098(4) 0.097(3) Uani 1 1 d . . .
H18A H 0.6967 0.0151 0.1938 0.146 Uiso 1 1 calc R . .
H18B H 0.6963 0.0498 0.2498 0.146 Uiso 1 1 calc R . .
H18C H 0.6419 0.0697 0.1843 0.146 Uiso 1 1 calc R . .
C18 C 0.5053(10) 0.1416(6) -0.1363(6) 0.220(7) Uiso 1 1 d . . .
H18D H 0.4914 0.1361 -0.1789 0.330 Uiso 1 1 calc R A .
H18E H 0.5015 0.1798 -0.1284 0.330 Uiso 1 1 calc R . .
H18F H 0.4629 0.1219 -0.1227 0.330 Uiso 1 1 calc R . .
C19 C 0.3381(4) 0.3032(2) -0.1498(2) 0.0591(16) Uani 1 1 d . B .
H19A H 0.3930 0.2985 -0.1595 0.071 Uiso 1 1 calc R . .
H19B H 0.3130 0.2673 -0.1487 0.071 Uiso 1 1 calc R . .
C19A C 0.3541(5) 0.3588(2) 0.1736(3) 0.0695(19) Uani 1 1 d . C .
H19C H 0.3438 0.3902 0.1955 0.083 Uiso 1 1 calc R . .
H19D H 0.4183 0.3571 0.1799 0.083 Uiso 1 1 calc R . .
C20 C 0.2718(5) 0.3351(3) -0.2002(3) 0.086(2) Uani 1 1 d . . .
H20A H 0.2605 0.3159 -0.2376 0.130 Uiso 1 1 calc R B .
H20B H 0.2965 0.3704 -0.2030 0.130 Uiso 1 1 calc R . .
H20C H 0.2163 0.3393 -0.1920 0.130 Uiso 1 1 calc R . .
C20A C 0.3058(5) 0.3671(3) 0.1090(3) 0.078(2) Uani 1 1 d . . .
H20D H 0.3269 0.4000 0.0959 0.117 Uiso 1 1 calc R C .
H20E H 0.2422 0.3702 0.1022 0.117 Uiso 1 1 calc R . .
H20F H 0.3166 0.3367 0.0866 0.117 Uiso 1 1 calc R . .
C21 C 0.2650(4) 0.3476(3) -0.0618(3) 0.0662(18) Uani 0.50 1 d P B 1
H21A H 0.2796 0.3686 -0.0248 0.079 Uiso 0.50 1 calc PR B 1
H21B H 0.2291 0.3709 -0.0944 0.079 Uiso 0.50 1 calc PR B 1
C21B C 0.2650(4) 0.3476(3) -0.0618(3) 0.0662(18) Uani 0.50 1 d P B 2
H21C H 0.2781 0.3650 -0.0227 0.079 Uiso 0.50 1 calc PR B 2
H21D H 0.2294 0.3727 -0.0924 0.079 Uiso 0.50 1 calc PR B 2
C21A C 0.3779(5) 0.3052(3) 0.2855(3) 0.084(2) Uani 1 1 d . C 1
H21E H 0.3672 0.3416 0.2980 0.100 Uiso 1 1 calc R C 1
H21F H 0.3514 0.2794 0.3061 0.100 Uiso 1 1 calc R C 1
C22 C 0.2118(19) 0.3041(14) -0.0572(16) 0.138(16) Uani 0.50 1 d P B 1
H22A H 0.1591 0.3174 -0.0495 0.208 Uiso 0.50 1 calc PR B 1
H22B H 0.2455 0.2808 -0.0246 0.208 Uiso 0.50 1 calc PR B 1
H22C H 0.1937 0.2838 -0.0943 0.208 Uiso 0.50 1 calc PR B 1
C22B C 0.2086(17) 0.2927(13) -0.0636(13) 0.071(7) Uani 0.50 1 d P B 2
H22D H 0.1536 0.3013 -0.0562 0.106 Uiso 0.50 1 calc PR B 2
H22E H 0.2439 0.2679 -0.0332 0.106 Uiso 0.50 1 calc PR B 2
H22F H 0.1946 0.2760 -0.1027 0.106 Uiso 0.50 1 calc PR B 2
C22A C 0.4767(5) 0.2955(4) 0.3044(3) 0.103(3) Uani 1 1 d . . .
H22G H 0.5027 0.2992 0.3474 0.154 Uiso 1 1 calc R C 1
H22H H 0.5036 0.3216 0.2851 0.154 Uiso 1 1 calc R C 1
H22I H 0.4877 0.2593 0.2928 0.154 Uiso 1 1 calc R C 1
C23 C 0.4087(4) 0.4004(2) -0.0867(3) 0.0590(16) Uani 1 1 d . B .
H23A H 0.4454 0.3966 -0.1125 0.071 Uiso 1 1 calc R . .
H23B H 0.3569 0.4227 -0.1082 0.071 Uiso 1 1 calc R . .
C23A C 0.2049(5) 0.3122(3) 0.1962(4) 0.087(2) Uani 1 1 d . C .
H23C H 0.2025 0.3457 0.2177 0.104 Uiso 1 1 calc R . .
H23D H 0.1721 0.3186 0.1537 0.104 Uiso 1 1 calc R . .
C24 C 0.4619(4) 0.4297(2) -0.0317(3) 0.0663(18) Uani 1 1 d . . .
H24A H 0.4800 0.4645 -0.0425 0.099 Uiso 1 1 calc R B .
H24B H 0.5145 0.4087 -0.0105 0.099 Uiso 1 1 calc R . .
H24C H 0.4259 0.4350 -0.0062 0.099 Uiso 1 1 calc R . .
C24A C 0.1583(5) 0.2700(3) 0.2174(4) 0.096(3) Uani 1 1 d . . .
H24D H 0.0971 0.2811 0.2106 0.143 Uiso 1 1 calc R C .
H24E H 0.1883 0.2643 0.2599 0.143 Uiso 1 1 calc R . .
H24F H 0.1588 0.2368 0.1960 0.143 Uiso 1 1 calc R . .
N1S N 0.7025(3) 0.39724(17) -0.14125(17) 0.0401(10) Uani 1 1 d . . .
C1S C 0.6454(4) 0.4251(2) -0.1099(2) 0.0541(15) Uani 1 1 d . . .
H1SA H 0.6103 0.3976 -0.0979 0.065 Uiso 1 1 calc R . .
H1SB H 0.6850 0.4421 -0.0734 0.065 Uiso 1 1 calc R . .
C2S C 0.5820(4) 0.4676(3) -0.1465(3) 0.0698(18) Uani 1 1 d . . .
H2SA H 0.5484 0.4831 -0.1230 0.105 Uiso 1 1 calc R . .
H2SB H 0.5411 0.4511 -0.1823 0.105 Uiso 1 1 calc R . .
H2SC H 0.6160 0.4957 -0.1576 0.105 Uiso 1 1 calc R . .
C3S C 0.6453(4) 0.3681(2) -0.1974(2) 0.0484(14) Uani 1 1 d . . .
H3SA H 0.6115 0.3952 -0.2263 0.058 Uiso 1 1 calc R . .
H3SB H 0.6850 0.3496 -0.2151 0.058 Uiso 1 1 calc R . .
C4S C 0.5807(5) 0.3276(3) -0.1885(3) 0.077(2) Uani 1 1 d . . .
H4SA H 0.5478 0.3111 -0.2265 0.116 Uiso 1 1 calc R . .
H4SB H 0.5393 0.3456 -0.1725 0.116 Uiso 1 1 calc R . .
H4SC H 0.6132 0.3000 -0.1608 0.116 Uiso 1 1 calc R . .
C5S C 0.7608(4) 0.3580(2) -0.0955(2) 0.0490(14) Uani 1 1 d . . .
H5SA H 0.7973 0.3787 -0.0607 0.059 Uiso 1 1 calc R . .
H5SB H 0.7218 0.3343 -0.0820 0.059 Uiso 1 1 calc R . .
C6S C 0.8226(4) 0.3229(3) -0.1170(3) 0.0706(19) Uani 1 1 d . . .
H6SA H 0.8565 0.2992 -0.0849 0.106 Uiso 1 1 calc R . .
H6SB H 0.8634 0.3458 -0.1289 0.106 Uiso 1 1 calc R . .
H6SC H 0.7874 0.3014 -0.1508 0.106 Uiso 1 1 calc R . .
C7S C 0.7588(4) 0.4364(2) -0.1619(2) 0.0509(14) Uani 1 1 d . . .
H7SA H 0.7190 0.4600 -0.1924 0.061 Uiso 1 1 calc R . .
H7SB H 0.7949 0.4159 -0.1809 0.061 Uiso 1 1 calc R . .
C8S C 0.8207(4) 0.4713(3) -0.1130(3) 0.0685(19) Uani 1 1 d . . .
H8SA H 0.8541 0.4953 -0.1301 0.103 Uiso 1 1 calc R . .
H8SB H 0.8620 0.4485 -0.0831 0.103 Uiso 1 1 calc R . .
H8SC H 0.7857 0.4926 -0.0944 0.103 Uiso 1 1 calc R . .

loop_
_atom_site_aniso_label
_atom_site_aniso_U_11
_atom_site_aniso_U_22
_atom_site_aniso_U_33
_atom_site_aniso_U_23
_atom_site_aniso_U_13
_atom_site_aniso_U_12
Mo1A 0.0256(2) 0.0258(2) 0.0315(2) 0.00330(16) 0.01141(17) -0.00219(16)
Mo1 0.0253(2) 0.0264(2) 0.0375(2) -0.00033(17) 0.01452(17) -0.00255(16)
Fe1 0.0283(4) 0.0334(4) 0.0322(4) -0.0012(3) 0.0122(3) -0.0072(3)
Fe1A 0.0278(4) 0.0316(4) 0.0301(4) -0.0003(3) 0.0110(3) -0.0068(3)
Fe2 0.0333(4) 0.0296(3) 0.0375(4) -0.0012(3) 0.0163(3) -0.0023(3)
Fe2A 0.0298(4) 0.0340(4) 0.0313(4) 0.0027(3) 0.0107(3) -0.0018(3)
Fe3A 0.0369(4) 0.0301(4) 0.0336(4) -0.0014(3) 0.0141(3) -0.0033(3)
Fe3 0.0300(4) 0.0348(4) 0.0371(4) 0.0017(3) 0.0127(3) 0.0003(3)
S1 0.0388(7) 0.0368(7) 0.0391(7) 0.0044(5) 0.0207(6) -0.0015(5)
S1A 0.0383(7) 0.0391(7) 0.0336(7) 0.0039(5) 0.0161(6) -0.0002(5)
S2 0.0293(7) 0.0363(7) 0.0440(7) -0.0033(5) 0.0172(6) -0.0008(5)
S2A 0.0336(7) 0.0291(6) 0.0357(7) 0.0044(5) 0.0126(5) -0.0020(5)
S3 0.0310(7) 0.0335(6) 0.0406(7) 0.0033(5) 0.0132(5) -0.0004(5)
S3A 0.0295(6) 0.0307(6) 0.0356(7) -0.0010(5) 0.0112(5) -0.0012(5)
S4A 0.0340(7) 0.0426(7) 0.0315(6) -0.0014(5) 0.0127(5) -0.0112(5)
S4 0.0348(7) 0.0392(7) 0.0321(7) -0.0017(5) 0.0134(5) -0.0099(5)
P1 0.0334(8) 0.0504(8) 0.0471(8) -0.0135(6) 0.0161(6) -0.0087(6)
P1A 0.0311(7) 0.0356(7) 0.0403(8) -0.0017(6) 0.0061(6) -0.0033(5)
P2A 0.0333(7) 0.0426(8) 0.0396(8) 0.0060(6) 0.0086(6) 0.0033(6)
P2 0.0612(10) 0.0455(8) 0.0545(9) -0.0091(7) 0.0267(8) 0.0063(7)
P3 0.0391(8) 0.0440(8) 0.0416(8) 0.0007(6) 0.0090(6) 0.0069(6)
P3A 0.0499(9) 0.0338(7) 0.0522(9) -0.0037(6) 0.0182(7) 0.0031(6)
Cl1A 0.0659(11) 0.0388(8) 0.1025(13) 0.0291(8) 0.0345(9) 0.0009(7)
Cl1 0.0353(7) 0.0420(7) 0.0891(11) 0.0151(7) 0.0305(7) 0.0077(6)
Cl2A 0.0652(11) 0.0706(10) 0.0804(11) 0.0276(8) 0.0298(9) -0.0237(8)
Cl2 0.0342(8) 0.0563(9) 0.0887(11) 0.0158(7) 0.0306(7) -0.0054(6)
Cl3 0.0550(9) 0.0357(7) 0.0591(9) -0.0012(6) 0.0285(7) -0.0163(6)
Cl3A 0.0471(10) 0.0981(13) 0.0916(12) 0.0161(10) 0.0425(9) -0.0073(8)
Cl4 0.0527(8) 0.0260(6) 0.0639(9) -0.0008(5) 0.0263(7) 0.0027(5)
Cl4A 0.0426(8) 0.0585(9) 0.0726(10) 0.0115(7) 0.0284(7) 0.0109(6)
O1 0.0264(17) 0.0267(17) 0.049(2) 0.0047(14) 0.0194(15) -0.0027(13)
O1A 0.0318(19) 0.0309(17) 0.049(2) 0.0097(14) 0.0181(16) -0.0016(14)
O2 0.0267(18) 0.0294(17) 0.055(2) 0.0011(14) 0.0165(16) -0.0020(13)
O2A 0.0306(18) 0.0306(17) 0.044(2) 0.0088(14) 0.0169(15) -0.0008(13)
C1A 0.031(3) 0.036(3) 0.031(3) 0.005(2) 0.005(2) -0.007(2)
C1 0.034(3) 0.030(2) 0.030(3) 0.0023(19) 0.014(2) 0.000(2)
C2A 0.044(3) 0.034(3) 0.043(3) 0.010(2) 0.009(2) -0.009(2)
C2 0.029(3) 0.031(2) 0.041(3) 0.005(2) 0.017(2) 0.0023(19)
C3 0.029(3) 0.040(3) 0.036(3) 0.001(2) 0.013(2) -0.005(2)
C3A 0.053(4) 0.046(3) 0.047(3) 0.011(2) 0.022(3) -0.014(3)
C4 0.038(3) 0.031(3) 0.034(3) 0.003(2) 0.016(2) -0.011(2)
C4A 0.034(3) 0.060(3) 0.042(3) 0.005(3) 0.017(2) -0.010(3)
C5 0.038(3) 0.026(2) 0.031(3) -0.0002(19) 0.013(2) -0.002(2)
C5A 0.029(3) 0.046(3) 0.037(3) 0.005(2) 0.008(2) 0.000(2)
C6A 0.028(3) 0.034(3) 0.033(3) 0.007(2) 0.007(2) -0.005(2)
C6 0.029(3) 0.027(2) 0.032(3) -0.0028(18) 0.013(2) -0.0012(18)
C7A 0.054(4) 0.049(3) 0.038(3) -0.003(2) 0.012(3) 0.006(3)
C7 0.053(4) 0.056(3) 0.044(3) -0.005(3) 0.018(3) -0.005(3)
C8A 0.059(4) 0.069(4) 0.046(3) -0.010(3) 0.021(3) 0.004(3)
C8 0.079(5) 0.083(5) 0.046(4) -0.005(3) 0.018(3) -0.006(4)
C9 0.056(4) 0.092(5) 0.064(4) -0.013(4) 0.017(3) -0.008(4)
C9A 0.060(4) 0.043(3) 0.075(4) -0.015(3) 0.007(3) -0.009(3)
C10 0.059(5) 0.091(6) 0.083(5) 0.011(4) -0.005(4) 0.021(4)
C10A 0.080(6) 0.071(5) 0.096(6) -0.027(4) 0.007(4) -0.024(4)
C11A 0.033(3) 0.075(4) 0.054(4) 0.003(3) 0.003(3) -0.004(3)
C11 0.089(5) 0.059(4) 0.058(4) -0.021(3) 0.041(4) -0.034(4)
C12A 0.040(4) 0.079(5) 0.071(4) 0.010(3) 0.009(3) 0.017(3)
C12 0.111(7) 0.056(4) 0.096(5) -0.020(4) 0.054(5) 0.000(4)
C13A 0.055(4) 0.049(3) 0.056(4) 0.010(3) 0.013(3) -0.010(3)
C13 0.076(7) 0.145(9) 0.205(11) -0.055(8) 0.060(7) 0.036(6)
C14A 0.087(6) 0.056(4) 0.098(5) 0.022(4) 0.025(4) -0.004(4)
C14 0.106(9) 0.160(11) 0.357(19) -0.073(12) 0.150(11) -0.037(8)
C15A 0.039(3) 0.067(4) 0.047(3) 0.005(3) 0.004(3) 0.000(3)
C15 0.125(15) 0.035(6) 0.129(14) -0.022(6) 0.055(13) -0.008(6)
C15B 0.08(2) 0.044(11) 0.068(16) 0.003(10) 0.022(14) 0.027(11)
C16A 0.060(4) 0.066(4) 0.043(3) -0.003(3) 0.003(3) -0.002(3)
C16 0.196(12) 0.056(5) 0.186(12) 0.025(6) 0.126(10) 0.009(6)
C16B 0.196(12) 0.056(5) 0.186(12) 0.025(6) 0.126(10) 0.009(6)
C17A 0.044(4) 0.062(4) 0.066(4) 0.006(3) 0.015(3) 0.012(3)
C18A 0.056(5) 0.129(7) 0.122(7) -0.020(5) 0.050(5) -0.005(5)
C19 0.065(4) 0.061(4) 0.047(3) -0.005(3) 0.012(3) 0.010(3)
C19A 0.087(5) 0.054(4) 0.076(5) -0.009(3) 0.039(4) -0.002(3)
C20 0.109(7) 0.090(5) 0.040(4) -0.006(3) -0.002(4) 0.027(5)
C20A 0.065(5) 0.087(5) 0.083(5) 0.013(4) 0.025(4) 0.005(4)
C21 0.053(4) 0.089(5) 0.060(4) 0.024(3) 0.022(3) 0.024(4)
C21B 0.053(4) 0.089(5) 0.060(4) 0.024(3) 0.022(3) 0.024(4)
C21A 0.116(7) 0.058(4) 0.080(5) -0.025(4) 0.038(5) 0.003(4)
C22 0.079(18) 0.075(16) 0.19(3) 0.099(19) -0.042(15) -0.006(11)
C22B 0.047(12) 0.091(17) 0.090(15) 0.034(11) 0.043(11) -0.004(9)
C22A 0.073(6) 0.155(8) 0.066(5) -0.039(5) 0.004(4) 0.000(5)
C23 0.065(4) 0.045(3) 0.063(4) 0.003(3) 0.016(3) 0.009(3)
C23A 0.081(6) 0.073(5) 0.134(7) 0.006(4) 0.071(5) 0.021(4)
C24 0.066(5) 0.045(4) 0.084(5) -0.003(3) 0.020(4) -0.004(3)
C24A 0.074(6) 0.100(6) 0.129(7) 0.018(5) 0.054(5) 0.014(5)
N1S 0.040(3) 0.053(3) 0.029(2) -0.0056(19) 0.0137(19) -0.007(2)
C1S 0.050(4) 0.073(4) 0.044(3) -0.009(3) 0.023(3) 0.000(3)
C2S 0.072(5) 0.085(5) 0.061(4) -0.002(3) 0.032(4) 0.012(4)
C3S 0.048(3) 0.068(4) 0.028(3) -0.012(3) 0.012(2) -0.013(3)
C4S 0.080(5) 0.101(5) 0.054(4) -0.019(4) 0.027(4) -0.045(4)
C5S 0.052(4) 0.062(4) 0.035(3) 0.005(3) 0.017(3) -0.004(3)
C6S 0.076(5) 0.079(5) 0.056(4) 0.011(3) 0.021(4) 0.015(4)
C7S 0.057(4) 0.061(4) 0.042(3) -0.001(3) 0.025(3) -0.015(3)
C8S 0.069(5) 0.084(5) 0.056(4) -0.018(3) 0.026(3) -0.032(4)

loop_
_atom_type_symbol
_atom_type_description
_atom_type_scat_dispersion_real
_atom_type_scat_dispersion_imag
_atom_type_scat_source
C C 0.0033 0.0016 'International Tables Vol C Tables 4.2.6.8 and 6.1.1.4'
H H 0.0000 0.0000 'International Tables Vol C Tables 4.2.6.8 and 6.1.1.4'
O O 0.0106 0.0060 'International Tables Vol C Tables 4.2.6.8 and 6.1.1.4'
P P 0.1023 0.0942 'International Tables Vol C Tables 4.2.6.8 and 6.1.1.4'
S S 0.1246 0.1234 'International Tables Vol C Tables 4.2.6.8 and 6.1.1.4'
Cl Cl 0.1484 0.1585 'International Tables Vol C Tables 4.2.6.8 and 6.1.1.4'
Fe Fe 0.3463 0.8444 'International Tables Vol C Tables 4.2.6.8 and 6.1.1.4'
Mo Mo -1.6832 0.6857 'International Tables Vol C Tables 4.2.6.8 and 6.1.1.4'
N N 0.0061 0.0033 'International Tables Vol C Tables 4.2.6.8 and 6.1.1.4'

loop_
_geom_angle_atom_site_label_1
_geom_angle_atom_site_label_2
_geom_angle_atom_site_label_3
_geom_angle
_geom_angle_site_symmetry_1
_geom_angle_site_symmetry_3
_geom_angle_publ_flag
O2A Mo1A O1A 76.84(12) . . ?
O2A Mo1A S2A 89.12(8) . . ?
O1A Mo1A S2A 163.28(9) . . ?
O2A Mo1A S3A 160.60(9) . . ?
O1A Mo1A S3A 87.92(9) . . ?
S2A Mo1A S3A 103.64(4) . . ?
O2A Mo1A S1A 88.33(9) . . ?
O1A Mo1A S1A 86.40(9) . . ?
S2A Mo1A S1A 102.42(4) . . ?
S3A Mo1A S1A 102.79(4) . . ?
O2A Mo1A P1A 82.05(9) . . ?
O1A Mo1A P1A 84.20(9) . . ?
S2A Mo1A P1A 84.91(4) . . ?
S3A Mo1A P1A 84.57(4) . . ?
S1A Mo1A P1A 167.85(5) . . ?
O2A Mo1A Fe3A 99.85(8) . . ?
O1A Mo1A Fe3A 138.15(9) . . ?
S2A Mo1A Fe3A 52.63(3) . . ?
S3A Mo1A Fe3A 99.51(3) . . ?
S1A Mo1A Fe3A 51.75(3) . . ?
P1A Mo1A Fe3A 137.27(4) . . ?
O2A Mo1A Fe2A 140.16(9) . . ?
O1A Mo1A Fe2A 96.22(9) . . ?
S2A Mo1A Fe2A 100.39(3) . . ?
S3A Mo1A Fe2A 52.51(3) . . ?
S1A Mo1A Fe2A 51.89(3) . . ?
P1A Mo1A Fe2A 136.93(4) . . ?
Fe3A Mo1A Fe2A 59.54(2) . . ?
O2A Mo1A Fe1A 142.03(8) . . ?
O1A Mo1A Fe1A 140.62(9) . . ?
S2A Mo1A Fe1A 52.92(3) . . ?
S3A Mo1A Fe1A 52.85(3) . . ?
S1A Mo1A Fe1A 98.17(3) . . ?
P1A Mo1A Fe1A 93.98(4) . . ?
Fe3A Mo1A Fe1A 58.63(2) . . ?
Fe2A Mo1A Fe1A 59.33(2) . . ?
O1 Mo1 O2 77.00(11) . . ?
O1 Mo1 S3 85.06(8) . . ?
O2 Mo1 S3 158.32(9) . . ?
O1 Mo1 S2 163.83(9) . . ?
O2 Mo1 S2 90.97(9) . . ?
S3 Mo1 S2 103.98(4) . . ?
O1 Mo1 S1 88.15(9) . . ?
O2 Mo1 S1 88.17(9) . . ?
S3 Mo1 S1 103.49(4) . . ?
S2 Mo1 S1 102.42(4) . . ?
O1 Mo1 P1 84.40(9) . . ?
O2 Mo1 P1 78.77(9) . . ?
S3 Mo1 P1 87.54(5) . . ?
S2 Mo1 P1 82.65(4) . . ?
S1 Mo1 P1 166.13(5) . . ?
O1 Mo1 Fe2 97.63(8) . . ?
O2 Mo1 Fe2 140.95(9) . . ?
S3 Mo1 Fe2 53.01(3) . . ?
S2 Mo1 Fe2 98.51(3) . . ?
S1 Mo1 Fe2 52.82(3) . . ?
P1 Mo1 Fe2 139.85(4) . . ?
O1 Mo1 Fe1 137.98(8) . . ?
O2 Mo1 Fe1 144.21(9) . . ?
S3 Mo1 Fe1 53.00(3) . . ?
S2 Mo1 Fe1 53.24(3) . . ?
S1 Mo1 Fe1 98.41(3) . . ?
P1 Mo1 Fe1 94.95(4) . . ?
Fe2 Mo1 Fe1 57.40(2) . . ?
O1 Mo1 Fe3 140.41(9) . . ?
O2 Mo1 Fe3 102.62(9) . . ?
S3 Mo1 Fe3 98.95(3) . . ?
S2 Mo1 Fe3 52.39(3) . . ?
S1 Mo1 Fe3 52.48(3) . . ?
P1 Mo1 Fe3 134.90(4) . . ?
Fe2 Mo1 Fe3 57.50(2) . . ?
Fe1 Mo1 Fe3 57.58(2) . . ?
S3 Fe1 S2 111.00(5) . . ?
S3 Fe1 S4A 108.01(5) . . ?
S2 Fe1 S4A 114.53(5) . . ?
S3 Fe1 S4 107.77(5) . . ?
S2 Fe1 S4 106.21(5) . . ?
S4A Fe1 S4 109.11(5) . . ?
S3 Fe1 Fe2 55.36(4) . . ?
S2 Fe1 Fe2 104.18(4) . . ?
S4A Fe1 Fe2 141.29(5) . . ?
S4 Fe1 Fe2 56.73(4) . . ?
S3 Fe1 Fe3 104.77(4) . . ?
S2 Fe1 Fe3 54.76(4) . . ?
S4A Fe1 Fe3 147.00(5) . . ?
S4 Fe1 Fe3 55.98(3) . . ?
Fe2 Fe1 Fe3 59.88(3) . . ?
S3 Fe1 Mo1 56.64(3) . . ?
S2 Fe1 Mo1 56.93(3) . . ?
S4A Fe1 Mo1 144.41(4) . . ?
S4 Fe1 Mo1 106.31(4) . . ?
Fe2 Fe1 Mo1 60.89(2) . . ?
Fe3 Fe1 Mo1 61.24(2) . . ?
S3 Fe1 Fe1A 128.03(4) . . ?
S2 Fe1 Fe1A 120.25(4) . . ?
S4A Fe1 Fe1A 58.38(3) . . ?
S4 Fe1 Fe1A 51.20(3) . . ?
Fe2 Fe1 Fe1A 101.83(3) . . ?
Fe3 Fe1 Fe1A 97.85(3) . . ?
Mo1 Fe1 Fe1A 157.19(3) . . ?
S4 Fe1A S2A 111.30(5) . . ?
S4 Fe1A S3A 116.52(5) . . ?
S2A Fe1A S3A 109.70(5) . . ?
S4 Fe1A S4A 110.57(5) . . ?
S2A Fe1A S4A 104.83(5) . . ?
S3A Fe1A S4A 103.00(5) . . ?
S4 Fe1A Fe3A 140.05(4) . . ?
S2A Fe1A Fe3A 53.93(4) . . ?
S3A Fe1A Fe3A 103.26(4) . . ?
S4A Fe1A Fe3A 53.57(4) . . ?
S4 Fe1A Fe2A 145.13(5) . . ?
S2A Fe1A Fe2A 103.06(4) . . ?
S3A Fe1A Fe2A 53.50(3) . . ?
S4A Fe1A Fe2A 52.73(3) . . ?
Fe3A Fe1A Fe2A 60.16(2) . . ?
S4 Fe1A Mo1A 148.62(4) . . ?
S2A Fe1A Mo1A 55.88(3) . . ?
S3A Fe1A Mo1A 56.20(3) . . ?
S4A Fe1A Mo1A 100.70(4) . . ?
Fe3A Fe1A Mo1A 60.03(2) . . ?
Fe2A Fe1A Mo1A 59.76(2) . . ?
S4 Fe1A Fe1 58.58(4) . . ?
S2A Fe1A Fe1 116.37(4) . . ?
S3A Fe1A Fe1 131.71(4) . . ?
S4A Fe1A Fe1 52.47(3) . . ?
Fe3A Fe1A Fe1 92.69(3) . . ?
Fe2A Fe1A Fe1 101.05(3) . . ?
Mo1A Fe1A Fe1 151.52(3) . . ?
S3 Fe2 S1 112.75(5) . . ?
S3 Fe2 P2 109.72(6) . . ?
S1 Fe2 P2 111.01(6) . . ?
S3 Fe2 S4 110.54(5) . . ?
S1 Fe2 S4 106.15(5) . . ?
P2 Fe2 S4 106.45(6) . . ?
S3 Fe2 Fe1 55.77(4) . . ?
S1 Fe2 Fe1 106.24(4) . . ?
P2 Fe2 Fe1 142.66(5) . . ?
S4 Fe2 Fe1 59.32(3) . . ?
S3 Fe2 Fe3 105.54(4) . . ?
S1 Fe2 Fe3 55.56(4) . . ?
P2 Fe2 Fe3 144.62(5) . . ?
S4 Fe2 Fe3 56.92(4) . . ?
Fe1 Fe2 Fe3 60.42(3) . . ?
S3 Fe2 Mo1 57.09(3) . . ?
S1 Fe2 Mo1 58.45(4) . . ?
P2 Fe2 Mo1 144.51(5) . . ?
S4 Fe2 Mo1 109.04(4) . . ?
Fe1 Fe2 Mo1 61.71(2) . . ?
Fe3 Fe2 Mo1 61.70(2) . . ?
S1A Fe2A S3A 113.82(5) . . ?
S1A Fe2A S4A 101.48(5) . . ?
S3A Fe2A S4A 110.16(5) . . ?
S1A Fe2A P2A 108.11(5) . . ?
S3A Fe2A P2A 99.67(5) . . ?
S4A Fe2A P2A 124.13(5) . . ?
S1A Fe2A Fe3A 53.66(4) . . ?
S3A Fe2A Fe3A 103.44(4) . . ?
S4A Fe2A Fe3A 54.99(4) . . ?
P2A Fe2A Fe3A 155.13(5) . . ?
S1A Fe2A Fe1A 104.67(4) . . ?
S3A Fe2A Fe1A 54.54(3) . . ?
S4A Fe2A Fe1A 59.31(4) . . ?
P2A Fe2A Fe1A 144.82(5) . . ?
Fe3A Fe2A Fe1A 59.35(2) . . ?
S1A Fe2A Mo1A 58.83(4) . . ?
S3A Fe2A Mo1A 56.97(3) . . ?
S4A Fe2A Mo1A 106.74(4) . . ?
P2A Fe2A Mo1A 129.09(4) . . ?
Fe3A Fe2A Mo1A 60.16(2) . . ?
Fe1A Fe2A Mo1A 60.91(2) . . ?
S1A Fe3A S2A 113.25(5) . . ?
S1A Fe3A S4A 101.15(5) . . ?
S2A Fe3A S4A 111.59(5) . . ?
S1A Fe3A P3A 113.44(6) . . ?
S2A Fe3A P3A 104.83(5) . . ?
S4A Fe3A P3A 112.87(6) . . ?
S1A Fe3A Fe1A 105.87(4) . . ?
S2A Fe3A Fe1A 55.00(4) . . ?
S4A Fe3A Fe1A 59.61(4) . . ?
P3A Fe3A Fe1A 140.63(5) . . ?
S1A Fe3A Fe2A 53.91(4) . . ?
S2A Fe3A Fe2A 104.19(4) . . ?
S4A Fe3A Fe2A 54.36(4) . . ?
P3A Fe3A Fe2A 150.97(5) . . ?
Fe1A Fe3A Fe2A 60.49(2) . . ?
S1A Fe3A Mo1A 58.96(4) . . ?
S2A Fe3A Mo1A 56.70(3) . . ?
S4A Fe3A Mo1A 106.33(4) . . ?
P3A Fe3A Mo1A 140.74(5) . . ?
Fe1A Fe3A Mo1A 61.34(2) . . ?
Fe2A Fe3A Mo1A 60.30(2) . . ?
S2 Fe3 S1 112.33(5) . . ?
S2 Fe3 S4 110.32(5) . . ?
S1 Fe3 S4 106.85(5) . . ?
S2 Fe3 P3 110.53(5) . . ?
S1 Fe3 P3 104.92(5) . . ?
S4 Fe3 P3 111.75(5) . . ?
S2 Fe3 Fe2 104.99(4) . . ?
S1 Fe3 Fe2 55.62(4) . . ?
S4 Fe3 Fe2 57.65(4) . . ?
P3 Fe3 Fe2 144.19(5) . . ?
S2 Fe3 Fe1 55.95(4) . . ?
S1 Fe3 Fe1 105.68(4) . . ?
S4 Fe3 Fe1 59.28(3) . . ?
P3 Fe3 Fe1 149.39(5) . . ?
Fe2 Fe3 Fe1 59.70(3) . . ?
S2 Fe3 Mo1 57.20(3) . . ?
S1 Fe3 Mo1 58.09(4) . . ?
S4 Fe3 Mo1 108.89(4) . . ?
P3 Fe3 Mo1 139.13(5) . . ?
Fe2 Fe3 Mo1 60.81(2) . . ?
Fe1 Fe3 Mo1 61.17(2) . . ?
Fe3 S1 Fe2 68.82(4) . . ?
Fe3 S1 Mo1 69.42(4) . . ?
Fe2 S1 Mo1 68.72(4) . . ?
Fe3A S1A Fe2A 72.43(4) . . ?
Fe3A S1A Mo1A 69.29(4) . . ?
Fe2A S1A Mo1A 69.28(4) . . ?
Fe3 S2 Fe1 69.29(4) . . ?
Fe3 S2 Mo1 70.42(4) . . ?
Fe1 S2 Mo1 69.83(4) . . ?
Fe3A S2A Fe1A 71.07(4) . . ?
Fe3A S2A Mo1A 70.67(4) . . ?
Fe1A S2A Mo1A 71.21(4) . . ?
Fe2 S3 Fe1 68.87(4) . . ?
Fe2 S3 Mo1 69.91(4) . . ?
Fe1 S3 Mo1 70.36(4) . . ?
Fe2A S3A Fe1A 71.96(4) . . ?
Fe2A S3A Mo1A 70.52(4) . . ?
Fe1A S3A Mo1A 70.95(4) . . ?
Fe2A S4A Fe1 129.46(6) . . ?
Fe2A S4A Fe3A 70.65(4) . . ?
Fe1 S4A Fe3A 114.21(6) . . ?
Fe2A S4A Fe1A 67.96(4) . . ?
Fe1 S4A Fe1A 69.15(4) . . ?
Fe3A S4A Fe1A 66.82(4) . . ?
Fe1A S4 Fe3 119.83(6) . . ?
Fe1A S4 Fe2 124.29(6) . . ?
Fe3 S4 Fe2 65.43(4) . . ?
Fe1A S4 Fe1 70.22(4) . . ?
Fe3 S4 Fe1 64.74(4) . . ?
Fe2 S4 Fe1 63.95(4) . . ?
C7 P1 C9 107.4(3) . . ?
C7 P1 C11 104.1(3) . . ?
C9 P1 C11 97.3(3) . . ?
C7 P1 Mo1 115.50(18) . . ?
C9 P1 Mo1 115.3(2) . . ?
C11 P1 Mo1 115.2(2) . . ?
C11A P1A C9A 103.7(3) . . ?
C11A P1A C7A 101.3(3) . . ?
C9A P1A C7A 106.2(3) . . ?
C11A P1A Mo1A 114.4(2) . . ?
C9A P1A Mo1A 109.51(19) . . ?
C7A P1A Mo1A 120.14(18) . . ?
C15A P2A C13A 105.7(3) . . ?
C15A P2A C17A 104.4(3) . . ?
C13A P2A C17A 104.5(3) . . ?
C15A P2A Fe2A 116.07(19) . . ?
C13A P2A Fe2A 106.46(19) . . ?
C17A P2A Fe2A 118.5(2) . . ?
C13 P2 C17 99.8(6) . . ?
C13 P2 C15 112.2(8) . . ?
C17 P2 C15 96.5(7) . . ?
C13 P2 C15B 82.1(11) . . ?
C17 P2 C15B 123.5(10) . . ?
C15 P2 C15B 36.8(8) . . ?
C13 P2 Fe2 112.9(3) . . ?
C17 P2 Fe2 117.5(4) . . ?
C15 P2 Fe2 116.0(4) . . ?
C15B P2 Fe2 113.0(7) . . ?
C21 P3 C19 107.0(3) . . ?
C21 P3 C23 102.7(3) . . ?
C19 P3 C23 101.8(3) . . ?
C21 P3 Fe3 118.6(2) . . ?
C19 P3 Fe3 114.12(19) . . ?
C23 P3 Fe3 110.83(19) . . ?
C19A P3A C23A 102.5(3) . . ?
C19A P3A C21A 104.5(3) . . ?
C23A P3A C21A 102.3(4) . . ?
C19A P3A Fe3A 119.3(2) . . ?
C23A P3A Fe3A 114.5(2) . . ?
C21A P3A Fe3A 111.9(2) . . ?
C1 O1 Mo1 114.6(3) . . ?
C1A O1A Mo1A 114.2(3) . . ?
C6 O2 Mo1 113.9(3) . . ?
C6A O2A Mo1A 114.4(3) . . ?
O1A C1A C2A 124.3(4) . . ?
O1A C1A C6A 117.6(4) . . ?
C2A C1A C6A 118.1(5) . . ?
O1 C1 C2 123.4(4) . . ?
O1 C1 C6 117.1(4) . . ?
C2 C1 C6 119.5(4) . . ?
C1A C2A C3A 121.0(5) . . ?
C1A C2A Cl1A 116.8(4) . . ?
C3A C2A Cl1A 122.3(4) . . ?
C1 C2 C3 121.1(4) . . ?
C1 C2 Cl1 118.0(3) . . ?
C3 C2 Cl1 120.9(4) . . ?
C4 C3 C2 119.5(4) . . ?
C4 C3 Cl2 120.9(4) . . ?
C2 C3 Cl2 119.6(4) . . ?
C4A C3A C2A 120.4(4) . . ?
C4A C3A Cl2A 120.6(4) . . ?
C2A C3A Cl2A 118.8(4) . . ?
C3 C4 C5 120.0(4) . . ?
C3 C4 Cl3 120.0(4) . . ?
C5 C4 Cl3 120.0(4) . . ?
C3A C4A C5A 120.3(5) . . ?
C3A C4A Cl3A 120.2(4) . . ?
C5A C4A Cl3A 119.5(4) . . ?
C4 C5 C6 121.7(4) . . ?
C4 C5 Cl4 120.9(3) . . ?
C6 C5 Cl4 117.4(4) . . ?
C6A C5A C4A 120.5(5) . . ?
C6A C5A Cl4A 118.3(4) . . ?
C4A C5A Cl4A 121.2(4) . . ?
O2A C6A C5A 123.8(4) . . ?
O2A C6A C1A 116.5(4) . . ?
C5A C6A C1A 119.7(4) . . ?
O2 C6 C5 124.6(4) . . ?
O2 C6 C1 117.3(4) . . ?
C5 C6 C1 118.0(4) . . ?
C8A C7A P1A 116.6(4) . . ?
C8 C7 P1 116.9(4) . . ?
C10 C9 P1 116.3(5) . . ?
C10A C9A P1A 118.1(5) . . ?
C12A C11A P1A 115.1(4) . . ?
C12 C11 P1 118.3(4) . . ?
C14A C13A P2A 118.6(4) . . ?
C14 C13 P2 119.0(8) . . ?
C16A C15A P2A 112.7(4) . . ?
C16 C15 P2 113.5(10) . . ?
C18A C17A P2A 113.4(5) . . ?
C18 C17 P2 118.5(11) . . ?
C20 C19 P3 116.5(4) . . ?
C20A C19A P3A 114.6(5) . . ?
C22 C21 P3 117.5(15) . . ?
C22A C21A P3A 112.8(5) . . ?
C24 C23 P3 115.7(4) . . ?
C24A C23A P3A 116.2(5) . . ?
C7S N1S C1S 112.5(4) . . ?
C7S N1S C5S 111.0(4) . . ?
C1S N1S C5S 105.2(4) . . ?
C7S N1S C3S 105.4(4) . . ?
C1S N1S C3S 111.4(4) . . ?
C5S N1S C3S 111.5(4) . . ?
C2S C1S N1S 115.3(4) . . ?
C4S C3S N1S 115.5(4) . . ?
C6S C5S N1S 115.6(4) . . ?
N1S C7S C8S 114.9(4) . . ?

loop_
_geom_bond_atom_site_label_1
_geom_bond_atom_site_label_2
_geom_bond_distance
_geom_bond_site_symmetry_2
_geom_bond_publ_flag
Mo1A O2A 2.111(3) . ?
Mo1A O1A 2.117(3) . ?
Mo1A S2A 2.3538(11) . ?
Mo1A S3A 2.3664(12) . ?
Mo1A S1A 2.4342(13) . ?
Mo1A P1A 2.5777(13) . ?
Mo1A Fe3A 2.6574(7) . ?
Mo1A Fe2A 2.6610(8) . ?
Mo1A Fe1A 2.6917(7) . ?
Mo1 O1 2.108(3) . ?
Mo1 O2 2.121(3) . ?
Mo1 S3 2.3687(12) . ?
Mo1 S2 2.3843(12) . ?
Mo1 S1 2.4233(13) . ?
Mo1 P1 2.5893(14) . ?
Mo1 Fe2 2.6498(7) . ?
Mo1 Fe1 2.6708(7) . ?
Mo1 Fe3 2.6725(8) . ?
Fe1 S3 2.2646(14) . ?
Fe1 S2 2.2794(13) . ?
Fe1 S4A 2.2892(13) . ?
Fe1 S4 2.4461(13) . ?
Fe1 Fe2 2.5551(9) . ?
Fe1 Fe3 2.5736(9) . ?
Fe1 Fe1A 2.6974(9) . ?
Fe1A S4 2.2341(13) . ?
Fe1A S2A 2.2683(14) . ?
Fe1A S3A 2.2696(13) . ?
Fe1A S4A 2.4578(13) . ?
Fe1A Fe3A 2.6191(9) . ?
Fe1A Fe2A 2.6494(9) . ?
Fe2 S3 2.2536(14) . ?
Fe2 S1 2.2657(13) . ?
Fe2 P2 2.3499(15) . ?
Fe2 S4 2.3779(14) . ?
Fe2 Fe3 2.5599(9) . ?
Fe2A S1A 2.2384(14) . ?
Fe2A S3A 2.2397(13) . ?
Fe2A S4A 2.2747(13) . ?
Fe2A P2A 2.3132(14) . ?
Fe2A Fe3A 2.6406(9) . ?
Fe3A S1A 2.2312(13) . ?
Fe3A S2A 2.2382(13) . ?
Fe3A S4A 2.2924(14) . ?
Fe3A P3A 2.3278(15) . ?
Fe3 S2 2.2471(14) . ?
Fe3 S1 2.2643(14) . ?
Fe3 S4 2.3585(13) . ?
Fe3 P3 2.3609(15) . ?
P1 C7 1.825(5) . ?
P1 C9 1.832(6) . ?
P1 C11 1.853(6) . ?
P1A C11A 1.816(6) . ?
P1A C9A 1.834(5) . ?
P1A C7A 1.838(5) . ?
P2A C15A 1.828(5) . ?
P2A C13A 1.834(5) . ?
P2A C17A 1.845(6) . ?
P2 C13 1.794(9) . ?
P2 C17 1.799(12) . ?
P2 C15 1.822(11) . ?
P2 C15B 1.877(19) . ?
P3 C21 1.803(6) . ?
P3 C19 1.828(5) . ?
P3 C23 1.855(6) . ?
P3A C19A 1.807(6) . ?
P3A C23A 1.836(7) . ?
P3A C21A 1.836(7) . ?
Cl1A C2A 1.728(5) . ?
Cl1 C2 1.729(5) . ?
Cl2A C3A 1.742(5) . ?
Cl2 C3 1.729(5) . ?
Cl3 C4 1.726(4) . ?
Cl3A C4A 1.737(5) . ?
Cl4 C5 1.735(5) . ?
Cl4A C5A 1.721(5) . ?
O1 C1 1.311(5) . ?
O1A C1A 1.304(6) . ?
O2 C6 1.314(5) . ?
O2A C6A 1.320(5) . ?
C1A C2A 1.399(6) . ?
C1A C6A 1.434(6) . ?
C1 C2 1.387(6) . ?
C1 C6 1.432(6) . ?
C2A C3A 1.400(7) . ?
C2 C3 1.402(6) . ?
C3 C4 1.383(7) . ?
C3A C4A 1.368(7) . ?
C4 C5 1.393(6) . ?
C4A C5A 1.398(7) . ?
C5 C6 1.395(6) . ?
C5A C6A 1.390(7) . ?
C7A C8A 1.537(7) . ?
C7 C8 1.537(7) . ?
C9 C10 1.428(9) . ?
C9A C10A 1.476(8) . ?
C11A C12A 1.504(8) . ?
C11 C12 1.488(9) . ?
C13A C14A 1.498(7) . ?
C13 C14 1.418(13) . ?
C15A C16A 1.515(8) . ?
C15 C16 1.477(18) . ?
C17A C18A 1.489(9) . ?
C17 C18 1.343(15) . ?
C19 C20 1.523(8) . ?
C19A C20A 1.481(8) . ?
C21 C22 1.40(3) . ?
C21A C22A 1.500(10) . ?
C23 C24 1.485(7) . ?
C23A C24A 1.463(9) . ?
N1S C7S 1.506(6) . ?
N1S C1S 1.517(6) . ?
N1S C5S 1.521(6) . ?
N1S C3S 1.521(6) . ?
C1S C2S 1.513(8) . ?
C3S C4S 1.498(7) . ?
C5S C6S 1.519(8) . ?
C7S C8S 1.517(7) . ?
